data_7222549
loop_
_publ_author_name
'Meier, S.F.'
'Schleid, T.'

_publ_section_title
;
 Oxotellurate(IV) der Lanthanide: I. Die isotype Reihe M2 Te4 O11 (M =
 La-Nd, Sm-Yb)
;
_journal_name_full
;
Zeitschrift fuer Naturforschung, Teil B. Anorganische Chemie, Organische 
Chemie (42,1987-)
;
_journal_page_first 881
_journal_page_last 888
_journal_volume 59
_journal_year 2004
_chemical_formula_sum 'Dy2 O11 Te4'
_chemical_name_systematic 'Dy2 Te4 O11'
_space_group_IT_number 15
_symmetry_space_group_name_Hall '-C 2yc'
_symmetry_space_group_name_H-M 'C 1 2/c 1'
_cell_angle_alpha 90
_cell_angle_beta 106.131
_cell_angle_gamma 90
_cell_formula_units_Z 4
_cell_length_a 12.4136
_cell_length_b 5.1174
_cell_length_c 16.0462
_cell_volume 979.208
_citation_journal_id_ASTM ZNBSEN
_cod_data_source_file Meier_ZNBSEN_2004_1354.cif
_cod_data_source_block Dy2O11Te4
_cod_original_cell_volume 979.2081
_cod_database_code 7222549

loop_
_symmetry_equiv_pos_as_xyz
x,y,z
-x,y,-z+1/2
-x,-y,-z
x,-y,z-1/2
x+1/2,y+1/2,z
-x+1/2,y+1/2,-z+1/2
-x+1/2,-y+1/2,-z
x+1/2,-y+1/2,z-1/2

loop_
_atom_site_label
_atom_site_type_symbol
_atom_site_fract_x
_atom_site_fract_y
_atom_site_fract_z
_atom_site_occupancy
_atom_site_U_iso_or_equiv
O2 O-2 0.20734 0.5423 0.44555 1 0.0
O6 O-2 0 0.8533 0.25 1 0.0
Te1 Te+4 0.127949 0.27832 0.373084 1 0.0
O1 O-2 0.25055 0.0604 0.37134 1 0.0
Te2 Te+4 0.121459 0.72448 0.200466 1 0.0
O4 O-2 0.47452 0.0854 0.40321 1 0.0
O5 O-2 0.35112 0.5576 0.33068 1 0.0
Dy1 Dy+3 0.119088 0.25301 0.03687 1 0.0
O3 O-2 0.06982 0.1109 0.45407 1 0.0
